data_7006075
loop_
_publ_author_name
'Gu, Zhi-Guo'
'Zuo, Jing-Lin'
'You, Xiao-Zeng'

_publ_section_title
;
 A three-dimensional ferromagnet based on linked copper-azido clusters.
;
_journal_issue 36
_journal_name_full 'Dalton transactions (Cambridge, England : 2003)'
_journal_page_first 4067
_journal_page_last 4072
_journal_paper_doi 10.1039/b708789f
_journal_year 2007
_chemical_formula_sum 'C4 H12 Cu3 N20'
_chemical_formula_weight 530.96
_chemical_name_systematic
;
?
;
_space_group_IT_number 14
_symmetry_cell_setting monoclinic
_symmetry_space_group_name_Hall '-P 2ybc'
_symmetry_space_group_name_H-M 'P 1 21/c 1'
_atom_sites_solution_hydrogens geom
_atom_sites_solution_primary direct
_atom_sites_solution_secondary difmap
_audit_creation_method SHELXL-97
_cell_angle_alpha 90.00
_cell_angle_beta 99.411(2)
_cell_angle_gamma 90.00
_cell_formula_units_Z 4
_cell_length_a 8.6023(10)
_cell_length_b 12.4861(14)
_cell_length_c 16.2429(19)
_cell_measurement_reflns_used 1253
_cell_measurement_temperature 273(2)
_cell_measurement_theta_max 21.7
_cell_measurement_theta_min 2.1
_cell_volume 1721.2(3)
_computing_cell_refinement 'Bruker SMART'
_computing_data_collection 'Bruker SMART'
_computing_data_reduction 'Bruker SAINT'
_computing_molecular_graphics 'Bruker SHELXTL'
_computing_publication_material 'Bruker SHELXTL'
_computing_structure_refinement 'SHELXL-97 (Sheldrick, 1997)'
_computing_structure_solution 'SHELXS-97 (Sheldrick, 1990)'
_diffrn_ambient_temperature 273(2)
_diffrn_measured_fraction_theta_full 0.992
_diffrn_measured_fraction_theta_max 0.992
_diffrn_radiation_monochromator graphite
_diffrn_radiation_source 'fine-focus sealed tube'
_diffrn_radiation_type MoK\a
_diffrn_radiation_wavelength 0.71073
_diffrn_reflns_av_R_equivalents 0.0769
_diffrn_reflns_av_sigmaI/netI 0.0522
_diffrn_reflns_limit_h_max 10
_diffrn_reflns_limit_h_min -7
_diffrn_reflns_limit_k_max 15
_diffrn_reflns_limit_k_min -15
_diffrn_reflns_limit_l_max 16
_diffrn_reflns_limit_l_min -20
_diffrn_reflns_number 8993
_diffrn_reflns_theta_full 26.11
_diffrn_reflns_theta_max 26.11
_diffrn_reflns_theta_min 2.07
_exptl_absorpt_coefficient_mu 3.715
_exptl_absorpt_correction_T_max 0.4820
_exptl_absorpt_correction_T_min 0.4569
_exptl_absorpt_correction_type none
_exptl_absorpt_process_details 'SADABS; Bruker(2000)'
_exptl_crystal_colour black
_exptl_crystal_density_diffrn 2.049
_exptl_crystal_density_method 'not measured'
_exptl_crystal_description block
_exptl_crystal_F_000 1052
_exptl_crystal_size_max 0.25
_exptl_crystal_size_mid 0.23
_exptl_crystal_size_min 0.23
_refine_diff_density_max 0.840
_refine_diff_density_min -0.957
_refine_diff_density_rms 0.128
_refine_ls_extinction_method none
_refine_ls_goodness_of_fit_ref 1.071
_refine_ls_hydrogen_treatment constr
_refine_ls_matrix_type full
_refine_ls_number_parameters 244
_refine_ls_number_reflns 3399
_refine_ls_number_restraints 21
_refine_ls_restrained_S_all 1.104
_refine_ls_R_factor_all 0.0464
_refine_ls_R_factor_gt 0.0426
_refine_ls_shift/su_max 0.000
_refine_ls_shift/su_mean 0.000
_refine_ls_structure_factor_coef Fsqd
_refine_ls_weighting_details 'calc w=1/[\s^2^(Fo^2^)+(0.0598P)^2^+2.7299P] where P=(Fo^2^+2Fc^2^)/3'
_refine_ls_weighting_scheme calc
_refine_ls_wR_factor_gt 0.1163
_refine_ls_wR_factor_ref 0.1187
_reflns_number_gt 3090
_reflns_number_total 3399
_reflns_threshold_expression >2sigma(I)
_cod_data_source_file b708789f.txt
_cod_data_source_block 70307am
_cod_depositor_comments
;
The following automatic conversions were performed:
'_symmetry_cell_setting' value 'Monoclinic' changed to 'monoclinic'
according to '/home/saulius/struct/CIF-dictionaries/cif_core.dic'
dictionary named 'cif_core.dic' version 2.4.1 from 2010-06-29.

Automatic conversion script
Id: cif_fix_enum 1527 2010-12-29 10:47:43Z saulius 
;
_cod_original_sg_symbol_H-M P2(1)/c
_cod_database_code 7006075

loop_
_symmetry_equiv_pos_as_xyz
'x, y, z'
'-x, y+1/2, -z+1/2'
'-x, -y, -z'
'x, -y-1/2, z-1/2'

loop_
_atom_site_label
_atom_site_type_symbol
_atom_site_fract_x
_atom_site_fract_y
_atom_site_fract_z
_atom_site_U_iso_or_equiv
_atom_site_adp_type
_atom_site_occupancy
_atom_site_symmetry_multiplicity
_atom_site_calc_flag
_atom_site_refinement_flags
_atom_site_disorder_assembly
_atom_site_disorder_group
Cu1 Cu 0.54146(6) 0.87731(4) 0.24323(3) 0.03059(17) Uani 1 1 d . . .
Cu2 Cu 0.66347(6) 0.98124(4) 0.08278(3) 0.02818(16) Uani 1 1 d . . .
Cu3 Cu 0.73236(6) 1.04070(4) -0.09227(3) 0.02933(17) Uani 1 1 d . . .
C1 C 0.5274(8) 1.0155(5) 0.3782(4) 0.0569(15) Uani 1 1 d . . .
H1A H 0.4864 1.0312 0.4291 0.068 Uiso 1 1 calc R . .
H1B H 0.5382 1.0826 0.3495 0.068 Uiso 1 1 calc R . .
C2 C 0.6837(8) 0.9630(5) 0.3991(3) 0.0581(15) Uani 1 1 d . . .
H2A H 0.7592 1.0122 0.4296 0.070 Uiso 1 1 calc R . .
H2B H 0.6760 0.9006 0.4338 0.070 Uiso 1 1 calc R . .
C3 C 0.8708(7) 0.8567(6) 0.3360(4) 0.0662(17) Uani 1 1 d . . .
H3A H 0.8941 0.8325 0.2826 0.079 Uiso 1 1 calc R . .
H3B H 0.8413 0.7945 0.3657 0.079 Uiso 1 1 calc R . .
C4 C 1.0163(8) 0.9047(8) 0.3848(6) 0.102(3) Uani 1 1 d . . .
H4A H 1.0315 0.9754 0.3642 0.153 Uiso 1 1 calc R . .
H4B H 1.1056 0.8609 0.3789 0.153 Uiso 1 1 calc R . .
H4C H 1.0056 0.9087 0.4426 0.153 Uiso 1 1 calc R . .
N1 N 0.7354(5) 0.9309(4) 0.3210(3) 0.0410(9) Uani 1 1 d . . .
H1 H 0.7686 0.9912 0.2977 0.049 Uiso 1 1 calc R . .
N2 N 0.4183(5) 0.9454(3) 0.3251(2) 0.0396(9) Uani 1 1 d . . .
H2C H 0.3368 0.9833 0.2979 0.047 Uiso 1 1 calc R . .
H2D H 0.3804 0.8948 0.3560 0.047 Uiso 1 1 calc R . .
N3 N 0.6684(5) 0.8491(3) 0.1510(2) 0.0389(9) Uani 1 1 d . . .
N4 N 0.7151(5) 0.7632(3) 0.1333(3) 0.0411(9) Uani 1 1 d . . .
N5 N 0.7598(7) 0.6826(4) 0.1169(5) 0.0781(18) Uani 1 1 d . . .
N6 N 0.5181(4) 1.0389(3) 0.1554(2) 0.0300(8) Uani 1 1 d . . .
N7 N 0.4897(4) 1.1283(3) 0.1726(2) 0.0307(8) Uani 1 1 d . . .
N8 N 0.4523(6) 1.2116(4) 0.1902(4) 0.0607(13) Uani 1 1 d . . .
N9 N 0.7767(5) 0.9233(3) -0.0063(2) 0.0357(8) Uani 1 1 d . . .
N10 N 0.8996(4) 0.8767(3) 0.0082(2) 0.0340(8) Uani 1 1 d . . .
N11 N 1.0147(6) 0.8327(5) 0.0225(4) 0.0681(15) Uani 1 1 d . . .
N12 N 0.6261(5) 1.0980(3) -0.0015(2) 0.0329(8) Uani 1 1 d . . .
N13 N 0.6205(5) 1.1930(3) 0.0137(2) 0.0354(8) Uani 1 1 d . . .
N14 N 0.6127(8) 1.2822(4) 0.0245(3) 0.0664(15) Uani 1 1 d . . .
N15 N 0.8415(5) 0.9729(4) -0.1756(3) 0.0469(11) Uani 1 1 d . . .
N16 N 0.9788(4) 0.9604(3) -0.1676(2) 0.0358(9) Uani 1 1 d . . .
N17 N 1.1095(6) 0.9463(5) -0.1642(4) 0.0737(17) Uani 1 1 d . . .
N18 N 0.6600(5) 1.1639(3) -0.1667(2) 0.0394(8) Uani 1 1 d U . .
N19 N 0.7458(6) 1.2325(4) -0.1807(3) 0.0568(12) Uani 1 1 d U . .
N20 N 0.8234(9) 1.3015(6) -0.1913(6) 0.110(2) Uani 1 1 d U . .

loop_
_atom_site_aniso_label
_atom_site_aniso_U_11
_atom_site_aniso_U_22
_atom_site_aniso_U_33
_atom_site_aniso_U_23
_atom_site_aniso_U_13
_atom_site_aniso_U_12
Cu1 0.0300(3) 0.0360(3) 0.0260(3) 0.0024(2) 0.0053(2) 0.0021(2)
Cu2 0.0299(3) 0.0300(3) 0.0263(3) 0.00321(19) 0.0096(2) 0.0052(2)
Cu3 0.0298(3) 0.0345(3) 0.0243(3) 0.00106(19) 0.0065(2) 0.0018(2)
C1 0.069(4) 0.065(4) 0.037(3) -0.012(3) 0.008(3) 0.011(3)
C2 0.062(4) 0.076(4) 0.032(3) -0.006(3) -0.006(2) -0.006(3)
C3 0.043(3) 0.085(5) 0.066(4) 0.013(3) -0.005(3) 0.011(3)
C4 0.046(4) 0.147(8) 0.102(6) 0.027(6) -0.020(4) -0.005(5)
N1 0.033(2) 0.053(2) 0.036(2) 0.0049(19) -0.0003(16) -0.0012(18)
N2 0.042(2) 0.046(2) 0.031(2) 0.0008(17) 0.0100(17) 0.0050(18)
N3 0.046(2) 0.038(2) 0.036(2) 0.0064(17) 0.0146(17) 0.0099(18)
N4 0.039(2) 0.036(2) 0.052(3) 0.0036(18) 0.0175(19) 0.0031(18)
N5 0.077(4) 0.043(3) 0.122(5) -0.005(3) 0.041(4) 0.010(3)
N6 0.0315(19) 0.0271(18) 0.0338(19) 0.0022(14) 0.0122(15) 0.0018(14)
N7 0.0284(18) 0.035(2) 0.0286(18) -0.0033(15) 0.0038(14) -0.0029(15)
N8 0.063(3) 0.041(3) 0.079(4) -0.025(2) 0.013(3) 0.001(2)
N9 0.039(2) 0.040(2) 0.0293(18) 0.0050(16) 0.0102(15) 0.0106(18)
N10 0.032(2) 0.039(2) 0.0328(19) 0.0023(16) 0.0098(15) 0.0034(17)
N11 0.047(3) 0.086(4) 0.074(4) 0.023(3) 0.017(3) 0.023(3)
N12 0.041(2) 0.0302(19) 0.0288(18) 0.0026(15) 0.0091(15) 0.0046(16)
N13 0.042(2) 0.037(2) 0.0279(18) -0.0007(15) 0.0089(16) 0.0011(17)
N14 0.106(5) 0.040(3) 0.056(3) -0.005(2) 0.022(3) 0.005(3)
N15 0.036(2) 0.073(3) 0.032(2) -0.009(2) 0.0075(17) 0.004(2)
N16 0.032(2) 0.048(2) 0.0288(19) -0.0085(16) 0.0089(15) -0.0044(17)
N17 0.037(3) 0.118(5) 0.065(3) -0.039(3) 0.004(2) 0.000(3)
N18 0.0402(19) 0.0414(19) 0.0341(18) 0.0068(16) -0.0012(15) -0.0030(14)
N19 0.049(2) 0.054(2) 0.064(3) 0.022(2) 0.000(2) -0.0091(17)
N20 0.098(4) 0.100(4) 0.128(4) 0.042(3) 0.007(3) -0.050(3)

loop_
_atom_type_symbol
_atom_type_description
_atom_type_scat_dispersion_real
_atom_type_scat_dispersion_imag
_atom_type_scat_source
C C 0.0033 0.0016 'International Tables Vol C Tables 4.2.6.8 and 6.1.1.4'
H H 0.0000 0.0000 'International Tables Vol C Tables 4.2.6.8 and 6.1.1.4'
N N 0.0061 0.0033 'International Tables Vol C Tables 4.2.6.8 and 6.1.1.4'
Cu Cu 0.3201 1.2651 'International Tables Vol C Tables 4.2.6.8 and 6.1.1.4'

loop_
_geom_angle_atom_site_label_1
_geom_angle_atom_site_label_2
_geom_angle_atom_site_label_3
_geom_angle
_geom_angle_site_symmetry_1
_geom_angle_site_symmetry_3
_geom_angle_publ_flag
N2 Cu1 N3 164.97(17) . . ?
N2 Cu1 N18 91.32(17) . 3_675 ?
N3 Cu1 N18 90.72(18) . 3_675 ?
N2 Cu1 N1 85.27(17) . . ?
N3 Cu1 N1 91.72(17) . . ?
N18 Cu1 N1 175.20(17) 3_675 . ?
N2 Cu1 N8 92.47(19) . 2_645 ?
N3 Cu1 N8 102.40(18) . 2_645 ?
N18 Cu1 N8 90.66(18) 3_675 2_645 ?
N1 Cu1 N8 92.85(18) . 2_645 ?
N2 Cu1 N6 92.01(15) . . ?
N3 Cu1 N6 73.49(14) . . ?
N18 Cu1 N6 82.64(14) 3_675 . ?
N1 Cu1 N6 94.09(15) . . ?
N8 Cu1 N6 172.03(17) 2_645 . ?
N3 Cu2 N6 85.86(15) . . ?
N3 Cu2 N12 168.51(17) . . ?
N6 Cu2 N12 95.48(15) . . ?
N3 Cu2 N9 97.74(16) . . ?
N6 Cu2 N9 169.91(15) . . ?
N12 Cu2 N9 79.13(15) . . ?
N3 Cu2 N17 93.8(2) . 3_775 ?
N6 Cu2 N17 94.13(17) . 3_775 ?
N12 Cu2 N17 97.5(2) . 3_775 ?
N9 Cu2 N17 95.03(17) . 3_775 ?
N15 Cu3 N12 174.90(18) . . ?
N15 Cu3 N18 93.00(19) . . ?
N12 Cu3 N18 92.07(17) . . ?
N15 Cu3 N9 96.08(18) . . ?
N12 Cu3 N9 78.82(15) . . ?
N18 Cu3 N9 170.39(16) . . ?
N15 Cu3 N6 91.37(15) . 3_675 ?
N12 Cu3 N6 88.66(14) . 3_675 ?
N18 Cu3 N6 83.85(14) . 3_675 ?
N9 Cu3 N6 92.79(14) . 3_675 ?
N2 C1 C2 109.9(5) . . ?
N2 C1 H1A 109.7 . . ?
C2 C1 H1A 109.7 . . ?
N2 C1 H1B 109.7 . . ?
C2 C1 H1B 109.7 . . ?
H1A C1 H1B 108.2 . . ?
N1 C2 C1 108.3(4) . . ?
N1 C2 H2A 110.0 . . ?
C1 C2 H2A 110.0 . . ?
N1 C2 H2B 110.0 . . ?
C1 C2 H2B 110.0 . . ?
H2A C2 H2B 108.4 . . ?
N1 C3 C4 114.0(6) . . ?
N1 C3 H3A 108.8 . . ?
C4 C3 H3A 108.8 . . ?
N1 C3 H3B 108.8 . . ?
C4 C3 H3B 108.8 . . ?
H3A C3 H3B 107.7 . . ?
C3 C4 H4A 109.5 . . ?
C3 C4 H4B 109.5 . . ?
H4A C4 H4B 109.5 . . ?
C3 C4 H4C 109.5 . . ?
H4A C4 H4C 109.5 . . ?
H4B C4 H4C 109.5 . . ?
C2 N1 C3 111.8(5) . . ?
C2 N1 Cu1 107.1(3) . . ?
C3 N1 Cu1 116.1(4) . . ?
C2 N1 H1 107.1 . . ?
C3 N1 H1 107.1 . . ?
Cu1 N1 H1 107.1 . . ?
C1 N2 Cu1 106.6(3) . . ?
C1 N2 H2C 110.4 . . ?
Cu1 N2 H2C 110.4 . . ?
C1 N2 H2D 110.4 . . ?
Cu1 N2 H2D 110.4 . . ?
H2C N2 H2D 108.6 . . ?
N4 N3 Cu2 126.0(3) . . ?
N4 N3 Cu1 125.2(3) . . ?
Cu2 N3 Cu1 107.72(18) . . ?
N5 N4 N3 179.6(7) . . ?
N7 N6 Cu2 130.9(3) . . ?
N7 N6 Cu3 106.3(3) . 3_675 ?
Cu2 N6 Cu3 101.60(15) . 3_675 ?
N7 N6 Cu1 129.5(3) . . ?
Cu2 N6 Cu1 92.71(13) . . ?
Cu3 N6 Cu1 83.82(11) 3_675 . ?
N8 N7 N6 175.1(5) . . ?
N7 N8 Cu1 160.2(4) . 2_655 ?
N10 N9 Cu2 123.5(3) . . ?
N10 N9 Cu3 123.4(3) . . ?
Cu2 N9 Cu3 100.26(17) . . ?
N11 N10 N9 179.3(5) . . ?
N13 N12 Cu2 125.7(3) . . ?
N13 N12 Cu3 122.7(3) . . ?
Cu2 N12 Cu3 101.75(16) . . ?
N14 N13 N12 177.2(5) . . ?
N16 N15 Cu3 124.5(3) . . ?
N17 N16 N15 176.3(5) . . ?
N16 N17 Cu2 134.0(4) . 3_775 ?
N19 N18 Cu3 122.3(4) . . ?
N19 N18 Cu1 124.6(4) . 3_675 ?
Cu3 N18 Cu1 109.10(19) . 3_675 ?
N20 N19 N18 176.1(8) . . ?

loop_
_geom_bond_atom_site_label_1
_geom_bond_atom_site_label_2
_geom_bond_distance
_geom_bond_site_symmetry_2
_geom_bond_publ_flag
Cu1 N2 2.019(4) . ?
Cu1 N3 2.023(4) . ?
Cu1 N18 2.027(4) 3_675 ?
Cu1 N1 2.034(4) . ?
Cu1 N8 2.330(5) 2_645 ?
Cu1 N6 2.461(4) . ?
Cu2 N3 1.984(4) . ?
Cu2 N6 1.988(4) . ?
Cu2 N12 1.990(4) . ?
Cu2 N9 2.006(4) . ?
Cu2 N17 2.353(5) 3_775 ?
Cu3 N15 1.961(4) . ?
Cu3 N12 1.991(4) . ?
Cu3 N18 1.992(4) . ?
Cu3 N9 2.018(4) . ?
Cu3 N6 2.441(4) 3_675 ?
C1 N2 1.458(7) . ?
C1 C2 1.484(9) . ?
C1 H1A 0.9700 . ?
C1 H1B 0.9700 . ?
C2 N1 1.467(7) . ?
C2 H2A 0.9700 . ?
C2 H2B 0.9700 . ?
C3 N1 1.477(7) . ?
C3 C4 1.494(10) . ?
C3 H3A 0.9700 . ?
C3 H3B 0.9700 . ?
C4 H4A 0.9600 . ?
C4 H4B 0.9600 . ?
C4 H4C 0.9600 . ?
N1 H1 0.9100 . ?
N2 H2C 0.9000 . ?
N2 H2D 0.9000 . ?
N3 N4 1.197(6) . ?
N4 N5 1.124(6) . ?
N6 N7 1.185(5) . ?
N6 Cu3 2.441(4) 3_675 ?
N7 N8 1.140(6) . ?
N8 Cu1 2.330(4) 2_655 ?
N9 N10 1.196(5) . ?
N10 N11 1.123(6) . ?
N12 N13 1.213(5) . ?
N13 N14 1.131(6) . ?
N15 N16 1.177(6) . ?
N16 N17 1.131(6) . ?
N17 Cu2 2.353(5) 3_775 ?
N18 N19 1.177(6) . ?
N18 Cu1 2.027(4) 3_675 ?
N19 N20 1.120(7) . ?
